data_2015570
loop_
_publ_author_name
'Shao-Fang Lu'
'Zi-Xiang Huang'
'Jin-Ling Huang'

_publ_section_title
;
 Meta-barium borate, II-BaB~2~O~4~, at 163 and 293K
;
_journal_coeditor_code IZ3008
_journal_issue 9
_journal_name_full 'Acta Crystallographica Section C'
_journal_page_first i73
_journal_page_last i75
_journal_paper_doi 10.1107/S010827010602542X
_journal_volume 62
_journal_year 2006
_chemical_formula_iupac 'Ba3 (B3 O6)2'
_chemical_formula_moiety 'B6 Ba3 O12'
_chemical_formula_sum 'B6 Ba3 O12'
_chemical_formula_weight 668.85
_chemical_name_systematic
;
meta-barium borate
;
_space_group_IT_number 161
_symmetry_cell_setting trigonal
_symmetry_space_group_name_Hall 'R 3 -2"c'
_symmetry_space_group_name_H-M 'R 3 c :H'
_atom_sites_solution_primary direct
_atom_sites_solution_secondary difmap
_audit_creation_method SHELXL97
_cell_angle_alpha 90.00
_cell_angle_beta 90.00
_cell_angle_gamma 120.00
_cell_formula_units_Z 6
_cell_length_a 12.531(3)
_cell_length_b 12.531(3)
_cell_length_c 12.721(4)
_cell_measurement_reflns_used 1770
_cell_measurement_temperature 293(2)
_cell_measurement_theta_max 27.48
_cell_measurement_theta_min 2.47
_cell_volume 1729.9(8)
_computing_cell_refinement CrystalClear
_computing_data_collection 'CrystalClear (Rigaku/MSC, 2001)'
_computing_data_reduction 'CrystalStructure (Rigaku/MSC, 2004)'
_computing_molecular_graphics SHELXL97
_computing_publication_material SHELXL97
_computing_structure_refinement 'SHELXL97 (Sheldrick, 1997)'
_computing_structure_solution 'SHELXS97 (Sheldrick, 1997)'
_diffrn_ambient_temperature 293(2)
_diffrn_measured_fraction_theta_full 0.964
_diffrn_measured_fraction_theta_max 0.964
_diffrn_measurement_device_type 'Rigaku Saturn70 CCD area-detector'
_diffrn_measurement_method '\f and \w'
_diffrn_radiation_monochromator Confocal
_diffrn_radiation_source 'Rotating Anode'
_diffrn_radiation_type MoK\a
_diffrn_radiation_wavelength 0.71073
_diffrn_reflns_av_R_equivalents 0.0213
_diffrn_reflns_av_sigmaI/netI 0.0220
_diffrn_reflns_limit_h_max 13
_diffrn_reflns_limit_h_min -15
_diffrn_reflns_limit_k_max 15
_diffrn_reflns_limit_k_min -16
_diffrn_reflns_limit_l_max 16
_diffrn_reflns_limit_l_min -11
_diffrn_reflns_number 1799
_diffrn_reflns_theta_full 27.48
_diffrn_reflns_theta_max 27.48
_diffrn_reflns_theta_min 3.71
_exptl_absorpt_coefficient_mu 10.190
_exptl_absorpt_correction_T_max 0.326
_exptl_absorpt_correction_T_min 0.213
_exptl_absorpt_correction_type multi-scan
_exptl_absorpt_process_details '(ABSCOR; Jacobson, 1998)'
_exptl_crystal_colour colourless
_exptl_crystal_density_diffrn 3.852
_exptl_crystal_density_method 'not measured'
_exptl_crystal_description Block
_exptl_crystal_F_000 1764
_exptl_crystal_size_max 0.16
_exptl_crystal_size_mid 0.14
_exptl_crystal_size_min 0.11
_refine_diff_density_max 0.683
_refine_diff_density_min -0.610
_refine_ls_abs_structure_details 'Flack (1983), with how many Friedel pairs'
_refine_ls_abs_structure_Flack 0.02(3)
_refine_ls_extinction_method none
_refine_ls_goodness_of_fit_ref 1.055
_refine_ls_matrix_type full
_refine_ls_number_parameters 64
_refine_ls_number_reflns 628
_refine_ls_number_restraints 1
_refine_ls_restrained_S_all 1.054
_refine_ls_R_factor_all 0.0127
_refine_ls_R_factor_gt 0.0125
_refine_ls_shift/su_max 0.000
_refine_ls_shift/su_mean 0.000
_refine_ls_structure_factor_coef Fsqd
_refine_ls_weighting_details 'calc w = 1/[\s^2^(Fo^2^)+(0.0142P)^2^] where P=(Fo^2^+2Fc^2^)/3'
_refine_ls_weighting_scheme calc
_refine_ls_wR_factor_gt 0.0301
_refine_ls_wR_factor_ref 0.0302
_reflns_number_gt 621
_reflns_number_total 628
_reflns_threshold_expression I>2\s(I)
_cod_data_source_file iz3008.cif
_cod_data_source_block BBO_293K
_cod_depositor_comments
;
The following automatic conversions were performed:
'_symmetry_cell_setting' value 'Trigonal' changed to 'trigonal' according
to '/home/saulius/struct/CIF-dictionaries/cif_core.dic' dictionary named
'cif_core.dic' version 2.4.1 from 2010-06-29.

Automatic conversion script
Id: cif_fix_enum 1527 2010-12-29 10:47:43Z saulius 

The following automatic conversions were performed:

'_symmetry_cell_setting' value 'Trigonal' changed to 'trigonal'
according to /home/saulius/struct/CIF-dictionaries/cif_core.dic
dictionary named 'cif_core.dic' version 2.4.1 from 2010-06-29.

Automatic conversion script
Id: cif_fix_values 1715 2011-07-08 13:25:40Z adriana 
;
_cod_original_cell_volume 1729.9(7)
_cod_original_sg_symbol_H-M 'R 3c'
_cod_database_code 2015570
_cod_database_fobs_code 2015570

loop_
_symmetry_equiv_pos_as_xyz
'x, y, z'
'-y, x-y, z'
'-x+y, -x, z'
'-y, -x, z+1/2'
'-x+y, y, z+1/2'
'x, x-y, z+1/2'
'x+2/3, y+1/3, z+1/3'
'-y+2/3, x-y+1/3, z+1/3'
'-x+y+2/3, -x+1/3, z+1/3'
'-y+2/3, -x+1/3, z+5/6'
'-x+y+2/3, y+1/3, z+5/6'
'x+2/3, x-y+1/3, z+5/6'
'x+1/3, y+2/3, z+2/3'
'-y+1/3, x-y+2/3, z+2/3'
'-x+y+1/3, -x+2/3, z+2/3'
'-y+1/3, -x+2/3, z+7/6'
'-x+y+1/3, y+2/3, z+7/6'
'x+1/3, x-y+2/3, z+7/6'

loop_
_atom_site_type_symbol
_atom_site_label
_atom_site_fract_x
_atom_site_fract_y
_atom_site_fract_z
_atom_site_U_iso_or_equiv
_atom_site_adp_type
_atom_site_calc_flag
_atom_site_occupancy
Ba Ba 0.30592(2) 0.33041(3) 0.45106(6) 0.01043(8) Uani d 1
B B1 0.2318(4) 0.5437(5) 0.4221(4) 0.0116(10) Uani d 1
B B2 0.1305(5) 0.0438(5) 0.4938(4) 0.0112(10) Uani d 1
O O1 0.1408(3) 0.4291(3) 0.4297(3) 0.0143(6) Uani d 1
O O2 0.3548(3) 0.5695(3) 0.4206(3) 0.0175(8) Uani d 1
O O3 0.2494(3) 0.0860(3) 0.4890(3) 0.0164(7) Uani d 1
O O4 0.0827(3) 0.1239(3) 0.4961(3) 0.0183(8) Uani d 1

loop_
_atom_site_aniso_label
_atom_site_aniso_U_11
_atom_site_aniso_U_22
_atom_site_aniso_U_33
_atom_site_aniso_U_12
_atom_site_aniso_U_13
_atom_site_aniso_U_23
Ba 0.00664(15) 0.00716(11) 0.01712(13) 0.00318(13) -0.00076(17) -0.00056(7)
B1 0.007(2) 0.013(2) 0.011(2) 0.003(2) -0.001(2) -0.0024(19)
B2 0.010(2) 0.007(2) 0.015(3) 0.0035(19) 0.0002(19) 0.002(2)
O1 0.0125(14) 0.0079(14) 0.0202(17) 0.0034(12) -0.0018(13) 0.0007(13)
O2 0.0055(16) 0.0066(16) 0.038(2) 0.0012(13) 0.0005(16) -0.0003(15)
O3 0.0095(15) 0.0131(14) 0.0257(19) 0.0049(12) -0.0036(13) 0.0024(13)
O4 0.0089(16) 0.0072(15) 0.039(2) 0.0043(14) -0.0041(15) -0.0002(13)

loop_
_atom_type_symbol
_atom_type_description
_atom_type_scat_dispersion_real
_atom_type_scat_dispersion_imag
_atom_type_scat_source
B B 0.0013 0.0007 'International Tables Vol C Tables 4.2.6.8 and 6.1.1.4'
O O 0.0106 0.0060 'International Tables Vol C Tables 4.2.6.8 and 6.1.1.4'
Ba Ba -0.3244 2.2819 'International Tables Vol C Tables 4.2.6.8 and 6.1.1.4'

loop_
_geom_angle_atom_site_label_1
_geom_angle_atom_site_label_2
_geom_angle_atom_site_label_3
_geom_angle_site_symmetry_1
_geom_angle_site_symmetry_3
_geom_angle
_geom_angle_publ_flag
O1 Ba O3 18_554 11_554 82.43(10) n
O1 Ba O4 18_554 . 112.85(10) n
O3 Ba O4 11_554 . 143.44(10) n
O1 Ba O2 18_554 . 97.59(10) n
O3 Ba O2 11_554 . 78.87(9) n
O4 Ba O2 . . 128.04(11) n
O1 Ba O3 18_554 . 82.28(9) n
O3 Ba O3 11_554 . 103.48(7) n
O4 Ba O3 . . 50.14(9) n
O2 Ba O3 . . 177.59(10) n
O1 Ba O1 18_554 10_554 134.20(5) n
O3 Ba O1 11_554 10_554 70.94(10) n
O4 Ba O1 . 10_554 75.31(10) n
O2 Ba O1 . 10_554 112.29(10) n
O3 Ba O1 . 10_554 69.22(10) n
O1 Ba O1 18_554 . 128.79(9) n
O3 Ba O1 11_554 . 117.92(9) n
O4 Ba O1 . . 79.33(9) n
O2 Ba O1 . . 49.15(9) n
O3 Ba O1 . . 129.26(8) n
O1 Ba O1 10_554 . 96.82(9) n
O1 Ba O3 18_554 16_554 68.15(9) n
O3 Ba O3 11_554 16_554 134.83(6) n
O4 Ba O3 . 16_554 81.12(10) n
O2 Ba O3 . 16_554 72.28(10) n
O3 Ba O3 . 16_554 105.49(10) n
O1 Ba O3 10_554 16_554 152.71(8) n
O1 Ba O3 . 16_554 65.04(9) n
O1 Ba B2 18_554 . 99.19(12) n
O3 Ba B2 11_554 . 122.88(11) n
O4 Ba B2 . . 26.07(11) n
O2 Ba B2 . . 154.05(12) n
O3 Ba B2 . . 24.24(11) n
O1 Ba B2 10_554 . 68.10(11) n
O1 Ba B2 . . 105.02(11) n
O3 Ba B2 16_554 . 95.92(11) n
O1 Ba B1 18_554 . 114.54(11) n
O3 Ba B1 11_554 . 99.84(11) n
O4 Ba B1 . . 102.81(12) n
O2 Ba B1 . . 25.39(10) n
O3 Ba B1 . . 152.93(11) n
O1 Ba B1 10_554 . 106.42(11) n
O1 Ba B1 . . 23.78(10) n
O3 Ba B1 16_554 . 65.52(11) n
B2 Ba B1 . . 128.70(13) n
O1 Ba Ba 18_554 8 39.95(7) n
O3 Ba Ba 11_554 8 122.38(8) n
O4 Ba Ba . 8 79.37(8) n
O2 Ba Ba . 8 103.20(8) n
O3 Ba Ba . 8 75.15(8) n
O1 Ba Ba 10_554 8 144.19(6) n
O1 Ba Ba . 8 102.95(7) n
O3 Ba Ba 16_554 8 38.86(6) n
B2 Ba Ba . 8 78.01(10) n
B1 Ba Ba . 8 103.57(9) n
O1 Ba Ba 18_554 15_554 127.30(7) n
O3 Ba Ba 11_554 15_554 45.14(8) n
O4 Ba Ba . 15_554 109.08(8) n
O2 Ba Ba . 15_554 79.84(8) n
O3 Ba Ba . 15_554 102.17(8) n
O1 Ba Ba 10_554 15_554 36.90(6) n
O1 Ba Ba . 15_554 88.78(7) n
O3 Ba Ba 16_554 15_554 150.16(6) n
B2 Ba Ba . 15_554 104.97(10) n
B1 Ba Ba . 15_554 84.72(10) n
Ba Ba Ba 8 15_554 166.844(9) n
O1 B1 O2 . 3_565 123.5(4) y
O1 B1 O2 . . 120.2(5) y
O2 B1 O2 3_565 . 116.2(4) y
O1 B1 Ba . . 62.9(2) n
O2 B1 Ba 3_565 . 171.2(3) n
O2 B1 Ba . . 57.4(3) n
O3 B2 O4 . . 121.2(4) y
O3 B2 O4 . 3 123.9(4) y
O4 B2 O4 . 3 114.9(4) y
O3 B2 Ba . . 62.1(2) n
O4 B2 Ba . . 59.8(2) n
O4 B2 Ba 3 . 169.5(4) n
B1 O1 Ba . 12_454 125.4(3) n
B1 O1 Ba . 16_554 117.3(3) n
Ba O1 Ba 12_454 16_554 103.15(10) n
B1 O1 Ba . . 93.4(3) n
Ba O1 Ba 12_454 . 110.98(10) n
Ba O1 Ba 16_554 . 104.48(10) n
B1 O2 B1 2_665 . 123.8(4) y
B1 O2 Ba 2_665 . 138.0(3) n
B1 O2 Ba . . 97.2(3) n
B2 O3 Ba . 17_544 120.7(3) n
B2 O3 Ba . . 93.7(3) n
Ba O3 Ba 17_544 . 130.36(12) n
B2 O3 Ba . 10_554 114.4(3) n
Ba O3 Ba 17_544 10_554 96.00(10) n
Ba O3 Ba . 10_554 100.91(10) n
B2 O4 B2 . 2 125.0(4) y
B2 O4 Ba . . 94.1(3) n
B2 O4 Ba 2 . 138.6(3) n

loop_
_geom_bond_atom_site_label_1
_geom_bond_atom_site_label_2
_geom_bond_site_symmetry_2
_geom_bond_distance
_geom_bond_publ_flag
Ba O1 18_554 2.638(3) y
Ba O3 11_554 2.699(3) y
Ba O4 . 2.758(3) y
Ba O2 . 2.769(3) y
Ba O3 . 2.819(3) y
Ba O1 10_554 2.821(3) y
Ba O1 . 2.906(3) y
Ba O3 16_554 3.049(4) y
Ba B2 . 3.183(5) n
Ba B1 . 3.260(6) n
Ba Ba 8 4.2780(12) n
Ba Ba 15_554 4.2780(13) n
B1 O1 . 1.317(6) y
B1 O2 3_565 1.392(6) y
B1 O2 . 1.409(5) y
B2 O3 . 1.310(6) y
B2 O4 . 1.403(6) y
B2 O4 3 1.411(6) y
O1 Ba 12_454 2.638(3) n
O1 Ba 16_554 2.821(3) n
O2 B1 2_665 1.392(6) n
O3 Ba 17_544 2.699(3) n
O3 Ba 10_554 3.049(4) n
O4 B2 2 1.411(6) n
